data_1557051
loop_
_publ_author_name
'Gorbitz, Carl Henrik'

_publ_section_title
;
 Solvent Site Preferences in the Crystal Structures of L-Leucyl-L-leucine
 Alcohol (1:1) Complexes
;
_journal_name_full 'Acta Chemica Scandinavica'
_journal_page_first 1343
_journal_page_last 1352
_journal_paper_doi 10.3891/acta.chem.scand.52-1343
_journal_volume 52
_journal_year 1998
_chemical_compound_source SIGMA
_chemical_formula_sum 'C14 H30 N2 O4'
_chemical_formula_weight 290.40
_chemical_name_systematic
; 
 L-leucyl-L-leucine ethanol solvate 
;
_space_group_IT_number 4
_space_group_name_Hall 'P 2yb'
_space_group_name_H-M_alt 'P 1 21 1'
_symmetry_cell_setting monoclinic
_symmetry_space_group_name_H-M 'P 1 21 1'
_atom_sites_solution_hydrogens geom
_atom_sites_solution_primary direct
_atom_sites_solution_secondary difmap
_cell_angle_alpha 90.00
_cell_angle_beta 115.3793(4)
_cell_angle_gamma 90.00
_cell_formula_units_Z 4
_cell_length_a 8.6634(2)
_cell_length_b 24.0971(6)
_cell_length_c 9.3265(2)
_cell_measurement_reflns_used 6009
_cell_measurement_temperature 150(2)
_cell_volume 1759.12(7)
_computing_cell_refinement 'SAINT (Siemens, 1995)'
_computing_data_collection 'SMART (Siemens, 1995)'
_computing_data_reduction 'SAINT (Siemens, 1995)'
_computing_molecular_graphics 'SHELXTL (Sheldrick, 1994)'
_computing_publication_material 'SHELXTL (Sheldrick, 1994)'
_computing_structure_refinement 'SHELXTL (Sheldrick, 1994)'
_computing_structure_solution 'SHELXS-86 (Sheldrick, 1990)'
_diffrn_ambient_temperature 150(2)
_diffrn_measurement_device 'Siemens SMART CCD diffractometer'
_diffrn_measurement_method 'Sets of exsposures each taken over 0.45\% \w rotation'
_diffrn_radiation_monochromator graphite
_diffrn_radiation_source 'fine-focus sealed tube'
_diffrn_radiation_type MoK\a
_diffrn_radiation_wavelength 0.71073
_diffrn_reflns_av_R_equivalents 0.0742
_diffrn_reflns_av_sigmaI/netI 0.1474
_diffrn_reflns_limit_h_max 14
_diffrn_reflns_limit_h_min -10
_diffrn_reflns_limit_k_max 34
_diffrn_reflns_limit_k_min -39
_diffrn_reflns_limit_l_max 15
_diffrn_reflns_limit_l_min -11
_diffrn_reflns_number 17835
_diffrn_reflns_theta_max 36.69
_diffrn_reflns_theta_min 1.69
_diffrn_standards_decay_% none
_exptl_absorpt_coefficient_mu 0.079
_exptl_absorpt_correction_T_max 0.992
_exptl_absorpt_correction_T_min 0.980
_exptl_absorpt_correction_type 'SADABS (Sheldrick, 1996)'
_exptl_crystal_colour Colourless
_exptl_crystal_density_diffrn 1.097
_exptl_crystal_description Block
_exptl_crystal_F_000 640
_exptl_crystal_size_max 0.25
_exptl_crystal_size_mid 0.25
_exptl_crystal_size_min 0.10
_refine_diff_density_max 0.345
_refine_diff_density_min -0.244
_refine_diff_density_rms 0.056
_refine_ls_abs_structure_details 'Flack H D (1983), Acta Cryst. A39, 876-881'
_refine_ls_abs_structure_Flack 0.93(102)
_refine_ls_extinction_coef 0.0117(14)
_refine_ls_extinction_expression Fc^*^=kFc[1+0.001xFc^2^\l^3^/sin(2\q)]^-1/4^
_refine_ls_extinction_method SHELXL
_refine_ls_goodness_of_fit_all 1.062
_refine_ls_goodness_of_fit_obs 1.163
_refine_ls_hydrogen_treatment mixed
_refine_ls_matrix_type full
_refine_ls_number_parameters 437
_refine_ls_number_reflns 10994
_refine_ls_number_restraints 10
_refine_ls_restrained_S_all 1.211
_refine_ls_restrained_S_obs 1.163
_refine_ls_R_factor_all 0.1624
_refine_ls_R_factor_obs 0.0783
_refine_ls_shift/esd_max -0.022
_refine_ls_shift/esd_mean 0.001
_refine_ls_structure_factor_coef Fsqd
_refine_ls_weighting_details 'w=1/[\s^2^(Fo^2^)+(0.0184P)^2^+0.1250P] where P=(Fo^2^+2Fc^2^)/3'
_refine_ls_weighting_scheme calc
_refine_ls_wR_factor_all 0.1447
_refine_ls_wR_factor_obs 0.1165
_reflns_number_observed 6081
_reflns_number_total 10995
_reflns_observed_criterion >2sigma(I)
_cod_data_source_file Acta-Chem-Scand-1998-52-1343-3.cif
_cod_data_source_block llex
_cod_depositor_comments
;
The following automatic conversions were performed:

data item '_refine_ls_weighting_scheme' value 'calc
w=1/[\s^2^(Fo^2^)+(0.0184P)^2^+0.1250P] where P=(Fo^2^+2Fc^2^)/3' was
changed to 'calc'. A new data item '_refine_ls_weighting_details' was
created with the value set to
'w=1/[\s^2^(Fo^2^)+(0.0184P)^2^+0.1250P] where P=(Fo^2^+2Fc^2^)/3'.

Automatic conversion script
Id: cif_fix_values 7556 2019-12-06 15:28:31Z antanas 
;
_cod_original_sg_symbol_H-M 'P 21'
_cod_database_code 1557051

loop_
_symmetry_equiv_pos_as_xyz
'x, y, z'
'-x, y+1/2, -z'

loop_
_atom_site_aniso_label
_atom_site_aniso_U_11
_atom_site_aniso_U_22
_atom_site_aniso_U_33
_atom_site_aniso_U_23
_atom_site_aniso_U_13
_atom_site_aniso_U_12
O1A 0.0220(9) 0.0332(10) 0.0153(8) 0.0030(8) 0.0073(7) 0.0061(8)
O2A 0.0270(9) 0.0237(10) 0.0333(10) 0.0013(9) 0.0113(8) -0.0021(8)
O3A 0.0182(8) 0.0320(10) 0.0212(9) -0.0003(8) 0.0053(7) 0.0036(8)
N1A 0.0136(9) 0.0263(12) 0.0197(11) 0.0010(10) 0.0074(9) 0.0018(9)
N2A 0.0157(9) 0.0284(11) 0.0155(10) 0.0024(10) 0.0070(8) 0.0042(9)
C1A 0.0158(11) 0.0245(13) 0.0144(11) -0.0007(11) 0.0070(9) -0.0003(10)
C2A 0.0234(13) 0.0241(14) 0.0270(14) 0.0000(12) 0.0113(11) -0.0026(11)
C3A 0.031(2) 0.024(2) 0.053(2) -0.0023(14) 0.022(2) 0.0024(12)
C4A 0.077(3) 0.027(2) 0.065(3) -0.012(2) 0.026(2) 0.005(2)
C5A 0.041(2) 0.030(2) 0.051(2) 0.007(2) 0.003(2) 0.0035(14)
C6A 0.0142(10) 0.0202(13) 0.0185(12) -0.0003(10) 0.0069(10) 0.0004(9)
C7A 0.0158(11) 0.0228(13) 0.0172(12) 0.0014(11) 0.0079(10) 0.0011(10)
C8A 0.0208(12) 0.0278(14) 0.0228(14) -0.0042(12) 0.0118(11) -0.0003(11)
C9A 0.0275(14) 0.043(2) 0.041(2) -0.018(2) 0.0190(13) -0.0110(14)
C10A 0.078(3) 0.034(2) 0.090(3) -0.007(2) 0.044(3) -0.017(2)
C11A 0.047(2) 0.080(3) 0.051(2) -0.037(2) 0.022(2) -0.024(2)
C12A 0.0193(11) 0.0279(14) 0.0165(12) -0.0026(11) 0.0107(10) 0.0001(11)
O1B 0.0161(8) 0.0396(11) 0.0200(9) -0.0063(9) 0.0030(7) 0.0011(8)
O2B 0.0185(8) 0.0568(13) 0.0165(9) -0.0041(9) 0.0075(7) -0.0020(9)
O3B 0.0169(8) 0.0393(11) 0.0191(8) 0.0038(9) 0.0094(7) -0.0009(8)
N1B 0.0159(9) 0.0266(12) 0.0189(11) 0.0018(10) 0.0076(9) -0.0013(9)
N2B 0.0159(9) 0.0225(11) 0.0136(9) -0.0031(9) 0.0054(8) -0.0004(8)
C1B 0.0128(10) 0.0218(13) 0.0190(12) -0.0010(10) 0.0070(10) -0.0022(9)
C2B 0.0210(12) 0.0277(14) 0.0224(13) 0.0026(12) 0.0085(11) 0.0074(11)
C3B 0.0342(15) 0.0219(14) 0.0282(15) -0.0001(12) 0.0171(13) 0.0019(11)
C4B 0.056(2) 0.029(2) 0.032(2) 0.0077(14) 0.010(2) 0.0042(15)
C5B 0.036(2) 0.0247(15) 0.038(2) 0.0012(13) 0.0113(14) -0.0044(13)
C6B 0.0152(11) 0.0186(12) 0.0214(12) 0.0003(10) 0.0088(10) -0.0019(9)
C7B 0.0164(11) 0.0221(13) 0.0183(13) -0.0015(10) 0.0086(10) 0.0003(10)
C8B 0.0232(12) 0.0267(14) 0.0206(13) 0.0013(11) 0.0097(11) -0.0007(11)
C9B 0.0317(15) 0.0212(14) 0.037(2) -0.0002(12) 0.0156(13) 0.0026(12)
C10B 0.087(3) 0.026(2) 0.051(2) 0.006(2) 0.032(2) 0.008(2)
C11B 0.059(2) 0.035(2) 0.031(2) -0.0058(14) 0.024(2) 0.003(2)
C12B 0.0164(11) 0.0213(12) 0.0199(12) -0.0023(11) 0.0086(10) -0.0003(9)
O1C 0.049(4) 0.032(3) 0.032(3) -0.001(2) 0.018(3) 0.005(2)
C1C 0.084(6) 0.048(4) 0.044(4) -0.007(3) 0.021(4) -0.016(4)
C2C 0.242(14) 0.067(6) 0.097(7) -0.035(5) 0.100(9) -0.059(7)
O1D 0.0343(11) 0.0340(12) 0.0375(12) -0.0008(10) 0.0175(10) 0.0065(9)
C1D 0.041(2) 0.045(2) 0.048(2) 0.005(2) 0.019(2) 0.012(2)
C2D 0.096(4) 0.046(2) 0.061(3) 0.008(2) 0.017(3) 0.002(2)

loop_
_atom_site_label
_atom_site_type_symbol
_atom_site_fract_x
_atom_site_fract_y
_atom_site_fract_z
_atom_site_U_iso_or_equiv
_atom_site_thermal_displace_type
_atom_site_occupancy
_atom_site_calc_flag
_atom_site_refinement_flags
_atom_site_disorder_group
O1A O 0.7886(2) 0.50156(8) 0.7423(2) 0.0238(4) Uani 1 d . .
O2A O 1.1037(2) 0.55134(8) 0.5899(2) 0.0286(4) Uani 1 d . .
O3A O 1.2277(2) 0.47209(8) 0.7102(2) 0.0249(4) Uani 1 d . .
N1A N 0.4595(3) 0.53821(10) 0.6174(3) 0.0198(5) Uani 1 d . .
H1A H 0.3673(41) 0.5511(14) 0.5833(35) 0.030 Uiso 1 d . .
H2A H 0.5047(36) 0.5443(13) 0.7294(37) 0.030 Uiso 1 d . .
H3A H 0.4483(37) 0.4997(14) 0.6016(35) 0.030 Uiso 1 d . .
N2A N 0.7817(3) 0.50499(9) 0.4959(3) 0.0197(4) Uani 1 d . .
H4A H 0.7278(35) 0.5221(11) 0.3904(35) 0.024 Uiso 1 d . .
C1A C 0.5744(3) 0.55874(11) 0.5472(3) 0.0181(5) Uani 1 d . .
H11A H 0.5172(18) 0.55807(11) 0.4364(34) 0.022 Uiso 1 calc R .
C2A C 0.6351(3) 0.61777(11) 0.6044(3) 0.0247(6) Uani 1 d . .
H21A H 0.7278(19) 0.6282(2) 0.5693(7) 0.030 Uiso 1 calc R .
H22A H 0.6893(12) 0.61804(11) 0.7255(25) 0.030 Uiso 1 calc R .
C3A C 0.4942(4) 0.66241(12) 0.5437(4) 0.0345(7) Uani 1 d . .
H31A H 0.4027(35) 0.6504(5) 0.5660(9) 0.041 Uiso 1 calc R .
C4A C 0.5646(6) 0.71652(14) 0.6340(5) 0.0577(11) Uani 1 d . .
H41A H 0.6023(35) 0.7101(4) 0.7508(28) 0.087 Uiso 1 calc R .
H42A H 0.4729(24) 0.7458(8) 0.5956(25) 0.087 Uiso 1 calc R .
H43A H 0.6648(33) 0.7293(7) 0.6150(28) 0.087 Uiso 1 calc R .
C5A C 0.4255(4) 0.67181(14) 0.3655(4) 0.0463(9) Uani 1 d . .
H51A H 0.3330(30) 0.7025(9) 0.3311(10) 0.069 Uiso 1 calc R .
H52A H 0.3726(29) 0.6354(8) 0.3062(14) 0.069 Uiso 1 calc R .
H53A H 0.5242(22) 0.6840(10) 0.3382(8) 0.069 Uiso 1 calc R .
C6A C 0.7261(3) 0.51914(10) 0.6036(3) 0.0177(5) Uani 1 d . .
C7A C 0.9305(3) 0.46857(11) 0.5393(3) 0.0183(5) Uani 1 d . .
H71A H 0.9275(3) 0.4411(8) 0.6158(23) 0.022 Uiso 1 calc R .
C8A C 0.9184(3) 0.43726(11) 0.3907(3) 0.0229(6) Uani 1 d . .
H81A H 0.8951(5) 0.4652(6) 0.3011(18) 0.028 Uiso 1 calc R .
H82A H 1.0333(23) 0.4187(4) 0.4155(6) 0.028 Uiso 1 calc R .
C9A C 0.7771(4) 0.39281(13) 0.3335(4) 0.0356(7) Uani 1 d . .
H91A H 0.6770(35) 0.4083(6) 0.3438(5) 0.043 Uiso 1 calc R .
C10A C 0.8324(6) 0.3410(2) 0.4355(6) 0.0647(12) Uani 1 d . .
H01A H 0.8676(37) 0.3516(3) 0.5541(30) 0.097 Uiso 1 calc R .
H02A H 0.9365(36) 0.3230(8) 0.4244(28) 0.097 Uiso 1 calc R .
H03A H 0.7312(27) 0.3127(9) 0.3982(25) 0.097 Uiso 1 calc R .
C11A C 0.7225(5) 0.3790(2) 0.1574(4) 0.0589(11) Uani 1 d . .
H04A H 0.6905(37) 0.4120(9) 0.0968(17) 0.088 Uiso 1 calc R .
H05A H 0.6287(35) 0.3543(12) 0.1220(14) 0.088 Uiso 1 calc R .
H06A H 0.8149(27) 0.3622(12) 0.1451(7) 0.088 Uiso 1 calc R .
C12A C 1.0999(3) 0.50093(12) 0.6183(3) 0.0201(5) Uani 1 d . .
O1B O 0.2162(2) 0.54161(8) 0.2712(2) 0.0269(4) Uani 1 d . .
O2B O -0.4042(2) 0.56166(9) -0.0531(2) 0.0306(5) Uani 1 d . .
O3B O -0.3779(2) 0.55568(8) 0.1946(2) 0.0245(4) Uani 1 d . .
N1B N 0.2882(3) 0.53383(10) -0.0111(3) 0.0204(4) Uani 1 d . .
H1B H 0.2377(38) 0.5696(13) -0.0551(38) 0.031 Uiso 1 d . .
H2B H 0.3064(38) 0.5176(12) -0.0948(38) 0.031 Uiso 1 d . .
H3B H 0.3939(39) 0.5383(12) 0.0797(36) 0.031 Uiso 1 d . .
N2B N -0.0536(3) 0.54060(9) 0.0732(2) 0.0177(4) Uani 1 d . .
H4B H -0.1118(35) 0.5336(12) -0.0199(35) 0.021 Uiso 1 d . .
C1B C 0.1729(3) 0.49641(10) 0.0267(3) 0.0178(5) Uani 1 d . .
H11B H 0.0742(28) 0.4870(3) -0.0708(28) 0.021 Uiso 1 calc R .
C2B C 0.2700(3) 0.44326(11) 0.1036(3) 0.0240(6) Uani 1 d . .
H21B H 0.3595(19) 0.4523(2) 0.2152(23) 0.029 Uiso 1 calc R .
H22B H 0.3328(14) 0.4294(3) 0.0396(13) 0.029 Uiso 1 calc R .
C3B C 0.1544(4) 0.39664(11) 0.1140(3) 0.0268(6) Uani 1 d . .
H31B H 0.0891(22) 0.4112(5) 0.1700(18) 0.032 Uiso 1 calc R .
C4B C 0.2638(5) 0.34848(13) 0.2107(4) 0.0423(8) Uani 1 d . .
H41B H 0.3411(27) 0.3618(4) 0.3200(25) 0.063 Uiso 1 calc R .
H42B H 0.3343(27) 0.3337(7) 0.1576(18) 0.063 Uiso 1 calc R .
H43B H 0.1880(16) 0.3183(8) 0.2181(24) 0.063 Uiso 1 calc R .
C5B C 0.0269(4) 0.37716(12) -0.0508(4) 0.0343(7) Uani 1 d . .
H51B H -0.0546(22) 0.4093(7) -0.1088(15) 0.051 Uiso 1 calc R .
H52B H -0.0427(23) 0.3442(8) -0.0392(4) 0.051 Uiso 1 calc R .
H53B H 0.0922(12) 0.3649(8) -0.1154(15) 0.051 Uiso 1 calc R .
C6B C 0.1136(3) 0.52825(10) 0.1363(3) 0.0180(5) Uani 1 d . .
C7B C -0.1260(3) 0.57608(10) 0.1572(3) 0.0185(5) Uani 1 d . .
H71B H -0.0669(17) 0.5679(3) 0.2756(34) 0.022 Uiso 1 calc R .
C8B C -0.1003(3) 0.63750(11) 0.1280(3) 0.0234(6) Uani 1 d . .
H81B H 0.0206(26) 0.6439(2) 0.1624(8) 0.028 Uiso 1 calc R .
H82B H -0.1561(12) 0.6443(2) 0.0150(25) 0.028 Uiso 1 calc R .
C9B C -0.1664(4) 0.67985(11) 0.2099(4) 0.0296(6) Uani 1 d . .
H91B H -0.2819(42) 0.6720(3) 0.1823(11) 0.036 Uiso 1 calc R .
C10B C -0.1544(6) 0.73830(13) 0.1532(5) 0.0540(10) Uani 1 d . .
H01B H -0.2308(32) 0.7412(3) 0.0324(28) 0.081 Uiso 1 calc R .
H02B H -0.0289(30) 0.7468(5) 0.1758(29) 0.081 Uiso 1 calc R .
H03B H -0.1955(33) 0.7666(7) 0.2128(27) 0.081 Uiso 1 calc R .
C11B C -0.0694(5) 0.67691(14) 0.3899(4) 0.0402(8) Uani 1 d . .
H04B H -0.0788(23) 0.6368(8) 0.4284(9) 0.060 Uiso 1 calc R .
H05B H -0.1219(20) 0.7053(9) 0.4415(11) 0.060 Uiso 1 calc R .
H06B H 0.0593(26) 0.6866(9) 0.4235(8) 0.060 Uiso 1 calc R .
C12B C -0.3187(3) 0.56286(11) 0.0936(3) 0.0189(5) Uani 1 d . .
O1C O 0.1170(10) 0.6284(2) -0.1930(8) 0.0371(14) Uani 0.632(11) d PD 1
H1C H 0.1085(58) 0.6110(20) -0.2611(53) 0.066(16) Uiso 1 d . 1
C1C C 0.2254(10) 0.6743(3) -0.1813(8) 0.061(2) Uani 0.632(11) d PD 1
H11C H 0.1877(10) 0.6922(3) -0.2865(8) 0.073 Uiso 0.632(11) calc PR 1
H12C H 0.3441(10) 0.6611(3) -0.1478(8) 0.073 Uiso 0.632(11) calc PR 1
C2C C 0.2204(17) 0.7153(3) -0.0646(11) 0.126(5) Uani 0.632(11) d PD 1
H21C H 0.2955(17) 0.7466(3) -0.0578(11) 0.189 Uiso 0.632(11) calc PR 1
H22C H 0.2593(17) 0.6976(3) 0.0397(11) 0.189 Uiso 0.632(11) calc PR 1
H23C H 0.1032(17) 0.7287(3) -0.0988(11) 0.189 Uiso 0.632(11) calc PR 1
O12C O 0.0831(16) 0.6254(4) -0.1771(17) 0.038(3) Uiso 0.368(11) d PD 2
C12C C 0.1212(13) 0.6831(4) -0.1652(15) 0.060(4) Uiso 0.368(11) d PD 2
H13C H 0.0805(13) 0.7007(4) -0.0918(15) 0.072 Uiso 0.368(11) calc PR 2
H14C H 0.0605(13) 0.7007(4) -0.2707(15) 0.072 Uiso 0.368(11) calc PR 2
C22C C 0.3083(15) 0.6926(7) -0.1061(23) 0.100(6) Uiso 0.368(11) d PD 2
H24C H 0.3315(15) 0.7326(7) -0.0979(23) 0.150 Uiso 0.368(11) calc PR 2
H25C H 0.3482(15) 0.6760(7) -0.1802(23) 0.150 Uiso 0.368(11) calc PR 2
H26C H 0.3685(15) 0.6754(7) -0.0014(23) 0.150 Uiso 0.368(11) calc PR 2
O1D O 0.4067(3) 0.41992(8) 0.5769(3) 0.0345(5) Uani 1 d D .
H1D H 0.3455(46) 0.4279(16) 0.6298(43) 0.052 Uiso 1 d . .
C1D C 0.5408(4) 0.38522(14) 0.6825(4) 0.0447(8) Uani 1 d D .
H11D H 0.6086(18) 0.4059(5) 0.7813(25) 0.054 Uiso 1 calc R .
H12D H 0.6177(20) 0.3754(3) 0.6327(13) 0.054 Uiso 1 calc R .
C2D C 0.4735(6) 0.3332(2) 0.7226(5) 0.0733(14) Uani 1 d D .
H21D H 0.4109(40) 0.3422(3) 0.7804(38) 0.110 Uiso 1 calc R .
H22D H 0.5652(27) 0.3099(9) 0.7839(38) 0.110 Uiso 1 calc R .
H23D H 0.4020(40) 0.3148(9) 0.6285(28) 0.110 Uiso 1 calc R .

loop_
_atom_type_symbol
_atom_type_description
_atom_type_scat_dispersion_real
_atom_type_scat_dispersion_imag
_atom_type_scat_source
C C 0.0033 0.0016 'International Tables Vol C Tables 4.2.6.8 and 6.1.1.4'
H H 0.0000 0.0000 'International Tables Vol C Tables 4.2.6.8 and 6.1.1.4'
N N 0.0061 0.0033 'International Tables Vol C Tables 4.2.6.8 and 6.1.1.4'
O O 0.0106 0.0060 'International Tables Vol C Tables 4.2.6.8 and 6.1.1.4'

loop_
_geom_angle_atom_site_label_1
_geom_angle_atom_site_label_2
_geom_angle_atom_site_label_3
_geom_angle
_geom_angle_site_symmetry_1
_geom_angle_site_symmetry_3
C1A N1A H1A 116.4(22) . .
C1A N1A H2A 113.0(17) . .
H1A N1A H2A 104.6(28) . .
C1A N1A H3A 107.6(18) . .
H1A N1A H3A 108.1(31) . .
H2A N1A H3A 106.8(26) . .
C6A N2A C7A 120.3(2) . .
C6A N2A H4A 118.6(16) . .
C7A N2A H4A 120.8(16) . .
N1A C1A C6A 106.3(2) . .
N1A C1A C2A 110.4(2) . .
C6A C1A C2A 110.2(2) . .
N1A C1A H11A 109.97(12) . .
C6A C1A H11A 109.97(13) . .
C2A C1A H11A 109.97(15) . .
C1A C2A C3A 114.9(2) . .
C1A C2A H21A 108.54(13) . .
C3A C2A H21A 108.5(2) . .
C1A C2A H22A 108.54(14) . .
C3A C2A H22A 108.5(2) . .
H21A C2A H22A 107.5 . .
C5A C3A C4A 110.6(3) . .
C5A C3A C2A 112.5(3) . .
C4A C3A C2A 109.1(3) . .
C5A C3A H31A 108.2(2) . .
C4A C3A H31A 108.2(2) . .
C2A C3A H31A 108.2(2) . .
C3A C4A H41A 109.5(2) . .
C3A C4A H42A 109.5(2) . .
H41A C4A H42A 109.5 . .
C3A C4A H43A 109.5(2) . .
H41A C4A H43A 109.5 . .
H42A C4A H43A 109.5 . .
C3A C5A H51A 109.5(2) . .
C3A C5A H52A 109.5(2) . .
H51A C5A H52A 109.5 . .
C3A C5A H53A 109.5(2) . .
H51A C5A H53A 109.5 . .
H52A C5A H53A 109.5 . .
O1A C6A N2A 124.1(2) . .
O1A C6A C1A 120.0(2) . .
N2A C6A C1A 115.9(2) . .
N2A C7A C8A 109.4(2) . .
N2A C7A C12A 111.9(2) . .
C8A C7A C12A 111.2(2) . .
N2A C7A H71A 108.08(13) . .
C8A C7A H71A 108.08(14) . .
C12A C7A H71A 108.08(14) . .
C9A C8A C7A 112.9(2) . .
C9A C8A H81A 109.0(2) . .
C7A C8A H81A 109.01(14) . .
C9A C8A H82A 109.0(2) . .
C7A C8A H82A 109.01(13) . .
H81A C8A H82A 107.8 . .
C10A C9A C11A 111.2(3) . .
C10A C9A C8A 111.4(3) . .
C11A C9A C8A 110.8(3) . .
C10A C9A H91A 107.8(2) . .
C11A C9A H91A 107.8(2) . .
C8A C9A H91A 107.8(2) . .
C9A C10A H01A 109.5(2) . .
C9A C10A H02A 109.5(2) . .
H01A C10A H02A 109.5 . .
C9A C10A H03A 109.5(2) . .
H01A C10A H03A 109.5 . .
H02A C10A H03A 109.5 . .
C9A C11A H04A 109.5(2) . .
C9A C11A H05A 109.5(2) . .
H04A C11A H05A 109.5 . .
C9A C11A H06A 109.5(2) . .
H04A C11A H06A 109.5 . .
H05A C11A H06A 109.5 . .
O2A C12A O3A 125.4(2) . .
O2A C12A C7A 119.8(2) . .
O3A C12A C7A 114.8(2) . .
C1B N1B H1B 114.1(18) . .
C1B N1B H2B 108.1(18) . .
H1B N1B H2B 102.8(26) . .
C1B N1B H3B 110.1(17) . .
H1B N1B H3B 111.3(26) . .
H2B N1B H3B 110.2(25) . .
C6B N2B C7B 121.5(2) . .
C6B N2B H4B 118.7(19) . .
C7B N2B H4B 118.7(20) . .
N1B C1B C2B 109.0(2) . .
N1B C1B C6B 107.7(2) . .
C2B C1B C6B 112.4(2) . .
N1B C1B H11B 109.23(13) . .
C2B C1B H11B 109.23(14) . .
C6B C1B H11B 109.23(12) . .
C1B C2B C3B 113.5(2) . .
C1B C2B H21B 108.86(14) . .
C3B C2B H21B 108.86(15) . .
C1B C2B H22B 108.86(14) . .
C3B C2B H22B 108.86(15) . .
H21B C2B H22B 107.7 . .
C4B C3B C5B 111.0(2) . .
C4B C3B C2B 109.7(2) . .
C5B C3B C2B 111.7(2) . .
C4B C3B H31B 108.1(2) . .
C5B C3B H31B 108.1(2) . .
C2B C3B H31B 108.09(15) . .
C3B C4B H41B 109.5(2) . .
C3B C4B H42B 109.5(2) . .
H41B C4B H42B 109.5 . .
C3B C4B H43B 109.5(2) . .
H41B C4B H43B 109.5 . .
H42B C4B H43B 109.5 . .
C3B C5B H51B 109.5(2) . .
C3B C5B H52B 109.5(2) . .
H51B C5B H52B 109.5 . .
C3B C5B H53B 109.5(2) . .
H51B C5B H53B 109.5 . .
H52B C5B H53B 109.5 . .
O1B C6B N2B 124.1(2) . .
O1B C6B C1B 120.7(2) . .
N2B C6B C1B 115.2(2) . .
N2B C7B C8B 109.8(2) . .
N2B C7B C12B 108.2(2) . .
C8B C7B C12B 110.1(2) . .
N2B C7B H71B 109.55(12) . .
C8B C7B H71B 109.55(14) . .
C12B C7B H71B 109.55(14) . .
C9B C8B C7B 116.2(2) . .
C9B C8B H81B 108.2(2) . .
C7B C8B H81B 108.24(13) . .
C9B C8B H82B 108.24(15) . .
C7B C8B H82B 108.24(14) . .
H81B C8B H82B 107.4 . .
C11B C9B C10B 109.8(3) . .
C11B C9B C8B 111.9(2) . .
C10B C9B C8B 110.4(3) . .
C11B C9B H91B 108.2(2) . .
C10B C9B H91B 108.2(2) . .
C8B C9B H91B 108.2(2) . .
C9B C10B H01B 109.5(2) . .
C9B C10B H02B 109.5(2) . .
H01B C10B H02B 109.5 . .
C9B C10B H03B 109.5(2) . .
H01B C10B H03B 109.5 . .
H02B C10B H03B 109.5 . .
C9B C11B H04B 109.5(2) . .
C9B C11B H05B 109.5(2) . .
H04B C11B H05B 109.5 . .
C9B C11B H06B 109.5(2) . .
H04B C11B H06B 109.5 . .
H05B C11B H06B 109.5 . .
O2B C12B O3B 125.2(2) . .
O2B C12B C7B 117.5(2) . .
O3B C12B C7B 117.3(2) . .
C1C O1C H1C 108.9(37) . .
O1C C1C C2C 110.3(6) . .
O1C C1C H11C 109.6(4) . .
C2C C1C H11C 109.6(5) . .
O1C C1C H12C 109.6(4) . .
C2C C1C H12C 109.6(6) . .
H11C C1C H12C 108.1 . .
C1C C2C H21C 109.5(4) . .
C1C C2C H22C 109.5(5) . .
H21C C2C H22C 109.5 . .
C1C C2C H23C 109.5(6) . .
H21C C2C H23C 109.5 . .
H22C C2C H23C 109.5 . .
O12C C12C C22C 111.0(8) . .
O12C C12C H13C 109.4(7) . .
C22C C12C H13C 109.4(9) . .
O12C C12C H14C 109.4(8) . .
C22C C12C H14C 109.4(9) . .
H13C C12C H14C 108.0 . .
C12C C22C H24C 109.5(7) . .
C12C C22C H25C 109.5(9) . .
H24C C22C H25C 109.5 . .
C12C C22C H26C 109.5(9) . .
H24C C22C H26C 109.5 . .
H25C C22C H26C 109.5 . .
C1D O1D H1D 104.3(24) . .
O1D C1D C2D 111.9(3) . .
O1D C1D H11D 109.2(2) . .
C2D C1D H11D 109.2(2) . .
O1D C1D H12D 109.2(2) . .
C2D C1D H12D 109.2(2) . .
H11D C1D H12D 107.9 . .
C1D C2D H21D 109.5(2) . .
C1D C2D H22D 109.5(2) . .
H21D C2D H22D 109.5 . .
C1D C2D H23D 109.5(2) . .
H21D C2D H23D 109.5 . .
H22D C2D H23D 109.5 . .

loop_
_geom_bond_atom_site_label_1
_geom_bond_atom_site_label_2
_geom_bond_distance
_geom_bond_site_symmetry_2
O1A C6A 1.243(3) .
O2A C12A 1.247(3) .
O3A C12A 1.276(3) .
N1A C1A 1.492(3) .
N1A H1A 0.79(3) .
N1A H2A 0.96(3) .
N1A H3A 0.94(3) .
N2A C6A 1.331(3) .
N2A C7A 1.466(3) .
N2A H4A 0.98(3) .
C1A C6A 1.524(3) .
C1A C2A 1.531(4) .
C1A H11A 0.93(3) .
C2A C3A 1.541(4) .
C2A H21A 1.02(2) .
C2A H22A 1.02(2) .
C3A C5A 1.524(5) .
C3A C4A 1.530(5) .
C3A H31A 0.95(3) .
C4A H41A 1.01(2) .
C4A H42A 1.01(2) .
C4A H43A 1.01(2) .
C5A H51A 1.03(2) .
C5A H52A 1.03(2) .
C5A H53A 1.03(2) .
C7A C8A 1.542(4) .
C7A C12A 1.542(3) .
C7A H71A 0.98(3) .
C8A C9A 1.540(4) .
C8A H81A 1.02(2) .
C8A H82A 1.02(2) .
C9A C10A 1.517(5) .
C9A C11A 1.538(5) .
C9A H91A 0.99(3) .
C10A H01A 1.05(3) .
C10A H02A 1.05(3) .
C10A H03A 1.05(3) .
C11A H04A 0.95(2) .
C11A H05A 0.95(2) .
C11A H06A 0.95(2) .
O1B C6B 1.233(3) .
O2B C12B 1.246(3) .
O3B C12B 1.263(3) .
N1B C1B 1.496(3) .
N1B H1B 0.97(3) .
N1B H2B 0.94(3) .
N1B H3B 0.95(3) .
N2B C6B 1.342(3) .
N2B C7B 1.469(3) .
N2B H4B 0.81(3) .
C1B C2B 1.531(4) .
C1B C6B 1.532(4) .
C1B H11B 0.97(3) .
C2B C3B 1.535(4) .
C2B H21B 1.02(2) .
C2B H22B 1.02(2) .
C3B C4B 1.525(4) .
C3B C5B 1.532(4) .
C3B H31B 0.98(3) .
C4B H41B 1.00(2) .
C4B H42B 1.00(2) .
C4B H43B 1.00(2) .
C5B H51B 1.03(2) .
C5B H52B 1.03(2) .
C5B H53B 1.03(2) .
C7B C8B 1.538(4) .
C7B C12B 1.547(3) .
C7B H71B 1.02(3) .
C8B C9B 1.526(4) .
C8B H81B 0.97(2) .
C8B H82B 0.97(2) .
C9B C11B 1.523(4) .
C9B C10B 1.524(4) .
C9B H91B 0.94(3) .
C10B H01B 1.04(2) .
C10B H02B 1.04(2) .
C10B H03B 1.04(2) .
C11B H04B 1.05(2) .
C11B H05B 1.05(2) .
C11B H06B 1.05(2) .
O1C C1C 1.425(7) .
O1C H1C 0.74(5) .
C1C C2C 1.484(7) .
C1C H11C 0.99 .
C1C H12C 0.99 .
C2C H21C 0.98 .
C2C H22C 0.98 .
C2C H23C 0.98 .
O12C C12C 1.423(8) .
C12C C22C 1.489(9) .
C12C H13C 0.99 .
C12C H14C 0.99 .
C22C H24C 0.98 .
C22C H25C 0.98 .
C22C H26C 0.98 .
O1D C1D 1.428(4) .
O1D H1D 0.89(4) .
C1D C2D 1.497(5) .
C1D H11D 0.99(2) .
C1D H12D 0.99(2) .
C2D H21D 0.94(3) .
C2D H22D 0.94(3) .
C2D H23D 0.94(3) .

loop_
_geom_torsion_atom_site_label_1
_geom_torsion_atom_site_label_2
_geom_torsion_atom_site_label_3
_geom_torsion_atom_site_label_4
_geom_torsion
_geom_torsion_site_symmetry_1
_geom_torsion_site_symmetry_2
_geom_torsion_site_symmetry_3
_geom_torsion_site_symmetry_4
N1A C1A C2A C3A -67.4(3) . . . .
C6A C1A C2A C3A 175.6(2) . . . .
C1A C2A C3A C5A -67.7(3) . . . .
C1A C2A C3A C4A 169.3(3) . . . .
C7A N2A C6A O1A -3.0(4) . . . .
C7A N2A C6A C1A 178.0(2) . . . .
N1A C1A C6A O1A -40.2(3) . . . .
C2A C1A C6A O1A 79.4(3) . . . .
N1A C1A C6A N2A 138.8(2) . . . .
C2A C1A C6A N2A -101.6(2) . . . .
C6A N2A C7A C8A 153.6(2) . . . .
C6A N2A C7A C12A -82.8(3) . . . .
N2A C7A C8A C9A -71.0(3) . . . .
C12A C7A C8A C9A 164.9(2) . . . .
C7A C8A C9A C10A -77.6(3) . . . .
C7A C8A C9A C11A 158.1(3) . . . .
N2A C7A C12A O2A -25.3(3) . . . .
C8A C7A C12A O2A 97.4(3) . . . .
N2A C7A C12A O3A 154.8(2) . . . .
C8A C7A C12A O3A -82.6(3) . . . .
N1B C1B C2B C3B -167.2(2) . . . .
C6B C1B C2B C3B 73.4(3) . . . .
C1B C2B C3B C4B -172.7(2) . . . .
C1B C2B C3B C5B 63.8(3) . . . .
C7B N2B C6B O1B 5.6(4) . . . .
C7B N2B C6B C1B -173.3(2) . . . .
N1B C1B C6B O1B -65.9(3) . . . .
C2B C1B C6B O1B 54.2(3) . . . .
N1B C1B C6B N2B 113.1(2) . . . .
C2B C1B C6B N2B -126.8(2) . . . .
C6B N2B C7B C8B 83.1(3) . . . .
C6B N2B C7B C12B -156.7(2) . . . .
N2B C7B C8B C9B -179.1(2) . . . .
C12B C7B C8B C9B 61.8(3) . . . .
C7B C8B C9B C11B 65.1(3) . . . .
C7B C8B C9B C10B -172.4(3) . . . .
N2B C7B C12B O2B -48.8(3) . . . .
C8B C7B C12B O2B 71.2(3) . . . .
N2B C7B C12B O3B 133.1(2) . . . .
C8B C7B C12B O3B -106.8(3) . . . .
